data_4301453
loop_
_publ_author_name
'Margaret-Jane Crawford'
'Konstantin Karaghiosoff'
'Thomas M. Klap\"otke'
'Franz A. Martin'

_publ_contact_author_address
;
Department Chemie
Ludwig-Maximilians Universit\"at
Butenandtstra\&se 5-13 (Haus D)
D-81377 M\"unchen
Bundesrepublik Deutschland
;
_publ_contact_author_email tmk@cup.uni-muenchen.de
_publ_contact_author_fax +49-89-2180-77491
_publ_contact_author_name 'Thomas M. Klapo\"tke'
_publ_contact_author_phone +49-89-2180-77492
_publ_section_title
;
Synthesis and Characterization of 4,5-Dicyano-2H-1,2,3-triazole and Its
Sodium, Ammonium, and Guanidinium Salts
;
_journal_name_full 'Inorganic Chemistry'
_journal_page_first 1731
_journal_page_last 1743
_journal_paper_doi 10.1021/ic801793p
_journal_volume 48
_journal_year 2009
_chemical_formula_moiety 'C4 H4 N6'
_chemical_formula_sum 'C4 H4 N6'
_chemical_formula_weight 136.12
_chemical_melting_point 194.8
_chemical_name_common 'Ammonium 4,5-dicyano-1,2,3-triazole'
_chemical_name_systematic 'Ammonium 4,5-dicyano-1,2,3-triazole'
_space_group_IT_number 62
_symmetry_cell_setting orthorhombic
_symmetry_Int_Tables_number 62
_symmetry_space_group_name_Hall '-P 2ac 2n'
_symmetry_space_group_name_H-M 'P n m a'
_atom_sites_solution_hydrogens geom
_atom_sites_solution_primary direct
_atom_sites_solution_secondary difmap
_audit_author_name 'Franz A. Martin'
_audit_creation_method SHELXL-97
_cell_angle_alpha 90.00
_cell_angle_beta 90.00
_cell_angle_gamma 90.00
_cell_formula_units_Z 4
_cell_length_a 6.5646(13)
_cell_length_b 7.5707(16)
_cell_length_c 13.303(3)
_cell_measurement_reflns_used 1036
_cell_measurement_temperature 200(2)
_cell_measurement_theta_max 30.1
_cell_measurement_theta_min 4.4
_cell_volume 661.1(2)
_computing_cell_refinement
;
CrysAlis RED, Oxford Diffraction Ltd.,
Version 1.171.27p5 beta (release 01-04-2005 CrysAlis171 .NET)
(compiled Apr  1 2005,17:53:34)
;
_computing_data_collection
;
CrysAlis CCD, Oxford Diffraction Ltd.,
Version 1.171.27p5 beta (release 01-04-2005 CrysAlis171 .NET)
(compiled Apr  1 2005,17:53:34)
;
_computing_data_reduction
;
CrysAlis RED, Oxford Diffraction Ltd.,
Version 1.171.27p5 beta (release 01-04-2005 CrysAlis171 .NET)
(compiled Apr  1 2005,17:53:34)
;
_computing_molecular_graphics
;
 ORTEP (M. N. Burnett, C. K. Johnson, ORTEP-III: Oak Ridge Thermal Ellipsoid
 Plot Program for Crystal Structure Illustrations, Oak Ridge National
 Laboratory Report ORNL-6895, 1996). Windows version (L. J. Farrugia, Univ.
 Glasgow) used --- SCHAKAL (E. Keller, University of  Freiburg (Breisgau),
 Germany, 1995)'
;
_computing_publication_material
;PLATON (A. L. Spek, Acta Crystallogr, Sect. A, 1990, 46, C34, 1995 version).
 --- T.B.Cohen, Pure Appl. Chem. 1996,68,2339-2359 (atomic masses).
;
_computing_structure_refinement 'SHELXL-97 (Sheldrick, 1997)'
_computing_structure_solution 'SHELXS-97 (Sheldrick, 1997)'
_diffrn_ambient_temperature 200(2)
_diffrn_detector_area_resol_mean 15.9809
_diffrn_measured_fraction_theta_full 0.995
_diffrn_measured_fraction_theta_max 0.995
_diffrn_measurement_device 'CCD camera on \k-goniostat'
_diffrn_measurement_device_type KappaCCD
_diffrn_measurement_method omega-scan
_diffrn_radiation_monochromator graphite
_diffrn_radiation_source 'Spellman generator'
_diffrn_radiation_type 'Mo K\a'
_diffrn_radiation_wavelength 0.71073
_diffrn_reflns_av_R_equivalents 0.0446
_diffrn_reflns_av_sigmaI/netI 0.0324
_diffrn_reflns_limit_h_max 7
_diffrn_reflns_limit_h_min -9
_diffrn_reflns_limit_k_max 10
_diffrn_reflns_limit_k_min -10
_diffrn_reflns_limit_l_max 18
_diffrn_reflns_limit_l_min -18
_diffrn_reflns_number 4323
_diffrn_reflns_theta_full 30.07
_diffrn_reflns_theta_max 30.07
_diffrn_reflns_theta_min 4.39
_exptl_absorpt_coefficient_mu 0.100
_exptl_absorpt_correction_type none
_exptl_crystal_colour colourless
_exptl_crystal_density_diffrn 1.368
_exptl_crystal_density_method 'not measured'
_exptl_crystal_description cubes
_exptl_crystal_F_000 280
_exptl_crystal_size_max 0.05
_exptl_crystal_size_mid 0.04
_exptl_crystal_size_min 0.04
_refine_diff_density_max 0.290
_refine_diff_density_min -0.216
_refine_diff_density_rms 0.046
_refine_ls_extinction_method none
_refine_ls_goodness_of_fit_ref 1.133
_refine_ls_hydrogen_treatment mixed
_refine_ls_matrix_type full
_refine_ls_number_parameters 59
_refine_ls_number_reflns 1036
_refine_ls_number_restraints 0
_refine_ls_restrained_S_all 1.133
_refine_ls_R_factor_all 0.0696
_refine_ls_R_factor_gt 0.0527
_refine_ls_shift/su_max 0.000
_refine_ls_shift/su_mean 0.000
_refine_ls_structure_factor_coef Fsqd
_refine_ls_weighting_details 'calc w=1/[\s^2^(Fo^2^)+(0.0732P)^2^+0.0390P] where P=(Fo^2^+2Fc^2^)/3'
_refine_ls_weighting_scheme calc
_refine_ls_wR_factor_gt 0.1295
_refine_ls_wR_factor_ref 0.1422
_reflns_number_gt 851
_reflns_number_total 1036
_reflns_threshold_expression >2sigma(I)
_cod_data_source_file ic801793p_si_001_3.cif
_cod_data_source_block mjc004
_cod_database_code 4301453

loop_
_symmetry_equiv_pos_as_xyz
'x, y, z'
'-x+1/2, -y, z+1/2'
'-x, y+1/2, -z'
'x+1/2, -y+1/2, -z+1/2'
'-x, -y, -z'
'x-1/2, y, -z-1/2'
'x, -y-1/2, z'
'-x-1/2, y-1/2, z-1/2'

loop_
_atom_site_label
_atom_site_type_symbol
_atom_site_fract_x
_atom_site_fract_y
_atom_site_fract_z
_atom_site_U_iso_or_equiv
_atom_site_adp_type
_atom_site_occupancy
_atom_site_symmetry_multiplicity
_atom_site_calc_flag
_atom_site_refinement_flags
_atom_site_disorder_assembly
_atom_site_disorder_group
H1 H 0.545(4) 0.2500 0.349(2) 0.061(8) Uiso 1 2 d S . .
H2 H 0.515(4) 0.2500 0.4607(17) 0.039(6) Uiso 1 2 d S . .
H3 H 0.695(3) 0.142(3) 0.4138(13) 0.064(6) Uiso 1 1 d . . .
N4 N 0.6149(3) 0.2500 0.40743(14) 0.0306(4) Uani 1 2 d S . .
N2 N 0.2130(2) -0.2500 0.05430(13) 0.0336(4) Uani 1 2 d S . .
N6 N 0.31623(17) -0.10398(15) 0.07863(8) 0.0318(3) Uani 1 1 d . . .
C1 C 0.6456(2) -0.04277(17) 0.15765(10) 0.0328(3) Uani 1 1 d . . .
C2 C 0.49246(19) -0.15843(16) 0.12058(9) 0.0277(3) Uani 1 1 d . . .
N1 N 0.7741(2) 0.04353(19) 0.18941(11) 0.0468(4) Uani 1 1 d . . .

loop_
_atom_site_aniso_label
_atom_site_aniso_U_11
_atom_site_aniso_U_22
_atom_site_aniso_U_33
_atom_site_aniso_U_23
_atom_site_aniso_U_13
_atom_site_aniso_U_12
N4 0.0257(8) 0.0251(8) 0.0409(9) 0.000 0.0038(7) 0.000
N2 0.0301(8) 0.0301(8) 0.0407(9) 0.000 -0.0079(7) 0.000
N6 0.0306(6) 0.0268(6) 0.0380(6) 0.0013(4) -0.0049(5) 0.0011(4)
C1 0.0328(7) 0.0282(6) 0.0373(7) 0.0039(5) -0.0025(6) -0.0026(5)
C2 0.0257(6) 0.0258(6) 0.0317(6) 0.0006(4) -0.0014(5) -0.0010(4)
N1 0.0435(8) 0.0424(8) 0.0545(8) 0.0063(6) -0.0097(6) -0.0150(6)

loop_
_atom_type_symbol
_atom_type_description
_atom_type_scat_dispersion_real
_atom_type_scat_dispersion_imag
_atom_type_scat_source
H H 0.0000 0.0000 'International Tables Vol C Tables 4.2.6.8 and 6.1.1.4'
C C 0.0033 0.0016 'International Tables Vol C Tables 4.2.6.8 and 6.1.1.4'
N N 0.0061 0.0033 'International Tables Vol C Tables 4.2.6.8 and 6.1.1.4'

loop_
_geom_angle_atom_site_label_1
_geom_angle_atom_site_label_2
_geom_angle_atom_site_label_3
_geom_angle
_geom_angle_site_symmetry_1
_geom_angle_site_symmetry_3
_geom_angle_publ_flag
H1 N4 H2 107(2) . . ?
H1 N4 H3 110.5(14) . . ?
H2 N4 H3 107.7(13) . . ?
N6 N2 N6 111.60(15) . 7 ?
N2 N6 C2 106.41(11) . . ?
N1 C1 C2 176.65(15) . . ?
N6 C2 C2 107.79(7) . 7 ?
N6 C2 C1 124.18(11) . . ?
C2 C2 C1 128.03(7) 7 . ?

loop_
_geom_bond_atom_site_label_1
_geom_bond_atom_site_label_2
_geom_bond_distance
_geom_bond_site_symmetry_2
_geom_bond_publ_flag
N4 H1 0.90(3) . ?
N4 H2 0.97(2) . ?
N4 H3 0.97(2) . ?
N2 N6 1.3366(14) . ?
N2 N6 1.3366(14) 7 ?
N6 C2 1.3490(16) . ?
C1 N1 1.1477(18) . ?
C1 C2 1.4213(18) . ?
C2 C2 1.387(2) 7 ?

loop_
_geom_hbond_atom_site_label_D
_geom_hbond_atom_site_label_H
_geom_hbond_atom_site_label_A
_geom_hbond_distance_DH
_geom_hbond_distance_HA
_geom_hbond_distance_DA
_geom_hbond_angle_DHA
_geom_hbond_site_symmetry_A
N4 H2 N2 0.97(2) 1.94(2) 2.907(2) 173(2) 2
N4 H3 N6 0.97(2) 2.03(2) 2.9939(15) 170.0(19) 6_656

loop_
_geom_torsion_atom_site_label_1
_geom_torsion_atom_site_label_2
_geom_torsion_atom_site_label_3
_geom_torsion_atom_site_label_4
_geom_torsion
_geom_torsion_site_symmetry_1
_geom_torsion_site_symmetry_2
_geom_torsion_site_symmetry_3
_geom_torsion_site_symmetry_4
_geom_torsion_publ_flag
N6 N2 N6 C2 -0.2(2) 7 . . . ?
N2 N6 C2 C2 0.14(12) . . . 7 ?
N2 N6 C2 C1 -179.50(14) . . . . ?
N1 C1 C2 N6 173(3) . . . . ?
N1 C1 C2 C2 -7(3) . . . 7 ?
